data_2009457
loop_
_publ_author_name
'Olszak, T.A.'
'Grabowski, M.J.'
'Brzezi\'nska, E.'

_publ_section_title
;
 Potential \b-blockers. I.
 2-<i>tert</i>-Butyl-1,2,3,4-tetrahydro-4,6,8-trihydroxyisoquinolinium
 sulfate dihydrate
;
_journal_issue 2
_journal_name_full 'Acta Crystallographica Section C'
_journal_page_first 283
_journal_page_last 284
_journal_paper_doi 10.1107/S0108270193010157
_journal_volume 50
_journal_year 1994
_chemical_formula_moiety 'C13 H23 N1 O7 S1'
_chemical_formula_sum 'C13 H23 N O7 S'
_chemical_formula_weight 321.36
_space_group_crystal_system orthorhombic
_space_group_IT_number 60
_space_group_name_Hall '-P 2a 2n'
_space_group_name_H-M_alt 'P n c a'
_atom_type_scat_source 'CRULER Package'
_cell_angle_alpha 90.
_cell_angle_beta 90.
_cell_angle_gamma 90.
_cell_formula_units_Z 8
_cell_length_a 15.570(3)
_cell_length_b 16.5790(10)
_cell_length_c 11.8970(10)
_cell_measurement_reflns_used 24
_cell_measurement_temperature 295(2)
_cell_measurement_theta_max 35
_cell_measurement_theta_min 15
_cell_volume 3071.0(7)
_diffrn_measurement_device 'Kuma K4'
_diffrn_measurement_method \w/2\q
_diffrn_radiation_type CuK\a
_diffrn_radiation_wavelength 1.54178
_diffrn_reflns_av_R_equivalents 0.028
_diffrn_reflns_limit_h_max 19
_diffrn_reflns_limit_h_min 0
_diffrn_reflns_limit_k_max 0
_diffrn_reflns_limit_k_min -20
_diffrn_reflns_limit_l_max 13
_diffrn_reflns_limit_l_min -15
_diffrn_reflns_number 5706
_diffrn_reflns_theta_max 80
_diffrn_standards_decay_% none
_diffrn_standards_interval_time 100
_diffrn_standards_number 2
_exptl_absorpt_coefficient_mu 1.5083
_exptl_absorpt_correction_type none
_exptl_crystal_colour colourless
_exptl_crystal_density_diffrn 1.3901(3)
_exptl_crystal_density_meas 1.428
_exptl_crystal_description 'thick tabular'
_exptl_crystal_F_000 1376
_exptl_crystal_size_max 0.3
_exptl_crystal_size_mid 0.2
_exptl_crystal_size_min 0.1
_refine_diff_density_max 0.26
_refine_diff_density_min -0.40
_refine_ls_goodness_of_fit_obs 1.08
_refine_ls_number_parameters 281
_refine_ls_number_reflns 1871
_refine_ls_R_factor_obs 0.0434
_refine_ls_shift/esd_max 0.079
_refine_ls_structure_factor_coef F
_refine_ls_weighting_scheme unit
_refine_ls_wR_factor_obs 0.042
_reflns_number_observed 1871
_reflns_number_total 2810
_reflns_observed_criterion I>3\s(I)
_cod_data_source_file hu1042.cif
_cod_data_source_block hu1042_structure_1_of_1
_cod_depositor_comments
;
 Updating space group information.

 Antanas Vaitkus,
 2018-06-09

The following automatic conversions were performed:

'_cell_measurement_temperature' value 'room' was changed to '295(2)'
- the room/ambient temperature average [293;298] in Kelvins(K) was
taken.

Automatic conversion script
Id: cif_fix_values 1646 2011-03-28 12:23:43Z adriana 

The following automatic conversions were performed:

'_cell_measurement_temperature' value 'room' was changed to '295(2)'
- the room/ambient temperature average [293;298] in Kelvins(K) was
taken.

Automatic conversion script
Id: cif_fix_values 1715 2011-07-08 13:25:40Z adriana 

    Replacing symmetry operators
        1-x,1-y,z
        1-x,1-y,-z
        x,y,z-1
        1-x,y,-z
        3/2-x,1-y,z-1
    with
        -x+1/2,-y,z
        x+1/2,-y+1/2,-z+1/2
        -x,y+1/2,-z+1/2
        -x,-y,-z
        x-1/2,y,-z
        -x-1/2,y-1/2,z-1/2
        x,-y-1/2,z-1/2
    in '_symmetry_equiv_pos_as_xyz' loop, because:

    a) Old symmetry operators do not constitute any of known spacegroups;

    b) Fixed set of symmetry operators are full set of 'P n c a'
       spacegroup symmetry operators.

    Andrius Merkys
    2014-06-18

;
_cod_original_sg_symbol_Hall '-P 2a -2n'
_cod_original_formula_sum 'C13 H23 N1 O7 S1'
_cod_database_code 2009457

loop_
_space_group_symop_id
_space_group_symop_operation_xyz
1 x,y,z
2 -x+1/2,-y,z
3 x+1/2,-y+1/2,-z+1/2
4 -x,y+1/2,-z+1/2
5 -x,-y,-z
6 x-1/2,y,-z
7 -x-1/2,y-1/2,z-1/2
8 x,-y-1/2,z-1/2

loop_
_atom_site_label
_atom_site_fract_x
_atom_site_fract_y
_atom_site_fract_z
_atom_site_U_iso_or_equiv
S100 .7500 .5000 .07010(10) .0459(3)
O101 .69170(10) .54630(10) -.0014(2) .0669(8)
O102 .7000(2) .44530(10) .1406(2) .0744(8)
N1 .6543(2) .3874(2) -.2993(2) .0444(8)
C100 .6588(2) .3000(2) -.2530(2) .0516(11)
C110 .5755(3) .2562(3) -.2744(5) .084(2)
C120 .7339(3) .2580(3) -.3105(3) .0694(15)
C130 .6777(3) .3049(3) -.1273(3) .0695(16)
C1 .6460(3) .3912(2) -.4253(2) .0523(11)
C8 .6311(2) .4749(2) -.4681(2) .0446(10)
C9 .6090(2) .5393(2) -.4007(2) .0467(19)
C6 .5996(2) .5263(2) -.2757(2) .0519(11)
O6 .6763(2) .5575(2) -.2251(2) .0645(19)
C7 .5858(2) .4392(2) -.2473(3) .0532(12)
C2 .6406(2) .4879(2) -.5834(2) .0492(10)
O2 .6582(2) .4215(2) -.6469(2) .0622(19)
C3 .6320(2) .5635(3) -.6280(3) .0594(13)
C4 .6130(2) .6278(2) -.5596(3) .0609(12)
O4 .6082(2) .7020(2) -.6080(3) .0929(13)
C5 .5988(2) .6158(2) -.4454(3) .0571(12)
O500 .5301(2) .4330(2) .0586(2) .0822(10)
O600 .4121(2) .1760(2) .4543(4) .1315(17)
H100 .7025(19) .4103(18) -.282(3) ?
H111 .580(2) .200(3) -.235(3) ?
H112 .563(3) .250(3) -.353(4) ?
H113 .530(3) .280(3) -.234(4) ?
H121 .741(3) .202(3) -.279(3) ?
H122 .792(3) .296(3) -.301(4) ?
H123 .723(3) .243(3) -.390(4) ?
H131 .726(3) .341(2) -.111(3) ?
H132 .625(3) .321(3) -.091(4) ?
H133 .686(2) .248(3) -.104(3) ?
H11 .5975(19) .3560(18) -.446(3) ?
H12 .696(2) .366(2) -.460(3) ?
H60 .5453(19) .5585(18) -.246(3) ?
H600 .677(3) .546(3) -.156(4) ?
H71 .5865(19) .4307(18) -.170(3) ?
H72 .5312(19) .4182(18) -.277(3) ?
H200 .667(3) .439(3) -.712(4) ?
H3 .639(2) .570(2) -.708(3) ?
H400 .592(3) .732(2) -.563(3) ?
H5 .5844(18) .6577(18) -.403(3) ?
H501 .5951(2) .4312(2) .0904(2) ?
H502 .5271(2) .3955(2) -.0160(2) ?
H601 .4580(2) .1582(2) .5179(4) ?
H602 .3636(2) .1295(2) .4491(4) ?

loop_
_geom_angle_atom_site_label_1
_geom_angle_atom_site_label_2
_geom_angle_atom_site_label_3
_geom_angle_site_symmetry_3
_geom_angle
_geom_angle_publ_flag
O101 S100 O102 . 109.20(10) yes
O101 S100 O101 2_555 108.80(10) yes
O102 S100 O102 2_555 109.90(10) yes
O101 S100 O102 2_555 109.80(10) yes
O102 S100 O101 2_555 109.90(10) yes
C1 N1 C7 . 109.0(3) yes
C1 N1 C100 . 113.4(3) yes
C7 N1 C100 . 114.8(3) yes
N1 C1 C8 . 113.0(2) yes
C3 C2 C8 . 120.8(3) yes
C3 C2 O2 . 123.0(3) yes
C8 C2 O2 . 116.2(3) yes
C2 C3 C4 . 120.2(3) yes
C3 C4 C5 . 120.1(3) yes
C3 C4 O4 . 117.6(3) yes
C5 C4 O4 . 122.3(3) yes
C4 C5 C9 . 119.2(3) yes
C7 C6 C9 . 111.9(2) yes
C7 C6 O6 . 111.9(2) yes
C9 C6 O6 . 106.3(3) yes
C6 C7 N1 . 110.9(3) yes
C1 C8 C2 . 117.5(3) yes
C1 C8 C9 . 124.0(2) yes
C2 C8 C9 . 118.6(3) yes
C5 C9 C6 . 119.9(3) yes
C5 C9 C8 . 121.0(3) yes
C6 C9 C8 . 119.1(3) yes
N1 C100 C110 . 110.6(3) yes
N1 C100 C120 . 107.6(3) yes
N1 C100 C130 . 107.9(3) yes
C110 C100 C120 . 111.4(3) yes
C110 C100 C130 . 110.9(3) yes
C120 C100 C130 . 108.4(3) yes
O6 H600 O101 . 165(4) yes
O500 H501 O102 . 170.8(3) yes
N1 H100 O6 2_555 168(3) yes
O4 H400 O600 3_555 161(4) yes
O2 H200 O102 4_555 163(5) yes
O600 H602 O101 5_555 152.9(4) yes
H100 N1 C1 . 107(2) no
H100 N1 C7 . 106(2) no
H100 N1 C100 . 107(2) no
H11 C1 N1 . 107(2) no
H11 C1 C8 . 110(2) no
H11 C1 H12 . 105(3) no
H12 C1 N1 . 109(2) no
H12 C1 C8 . 112(2) no
H200 O2 C2 . 106(3) no
H3 C3 C2 . 118(2) no
H3 C3 C4 . 122(2) no
H400 O4 C4 . 108(3) no
H5 C5 C4 . 119(2) no
H5 C5 C9 . 122(2) no
H60 C6 C7 . 107(2) no
H60 C6 C9 . 109(2) no
H60 C6 O6 . 110(2) no
H600 O6 C6 . 110(3) no
H71 C7 N1 . 108(2) no
H71 C7 C6 . 112(2) no
H71 C7 H72 . 108(3) no
H72 C7 N1 . 105(2) no
H72 C7 C6 . 113(2) no
H111 C110 C100 . 107(2) no
H112 C110 C100 . 113(3) no
H113 C110 C100 . 111(3) no
H121 C120 C100 . 109(2) no
H122 C120 C100 . 109(2) no
H123 C120 C100 . 115(3) no
H131 C130 C100 . 112(2) no
H132 C130 C100 . 107(3) no
H133 C130 C100 . 104(2) no

loop_
_geom_bond_atom_site_label_1
_geom_bond_atom_site_label_2
_geom_bond_site_symmetry_2
_geom_bond_distance
_geom_bond_publ_flag
S100 O101 . 1.462(2) yes
S100 O102 . 1.460(3) yes
N1 C1 . 1.506(3) yes
N1 C7 . 1.503(5) yes
N1 C100 . 1.552(5) yes
C1 C8 . 1.496(5) yes
C2 C3 . 1.368(6) yes
C2 C8 . 1.396(3) yes
C2 O2 . 1.363(4) yes
C3 C4 . 1.373(6) yes
C4 C5 . 1.391(5) yes
C4 O4 . 1.360(5) yes
C5 C9 . 1.384(5) yes
C6 C7 . 1.499(5) yes
C6 C9 . 1.510(3) yes
C6 O6 . 1.434(4) yes
C8 C9 . 1.379(4) yes
C100 C110 . 1.508(6) yes
C100 C120 . 1.523(6) yes
C100 C130 . 1.526(4) yes
N1 H100 . 0.86(3) no
C1 H11 . 0.98(3) no
C1 H12 . 0.98(4) no
O2 H200 . 0.84(5) no
C3 H3 . 0.97(3) no
O4 H400 . 0.78(4) no
C5 H5 . 0.89(3) no
C6 H60 . 1.06(3) no
O6 H600 . 0.84(4) no
C7 H71 . 0.93(3) no
C7 H72 . 0.98(3) no
C110 H111 . 1.05(4) no
C110 H112 . 0.96(5) no
C110 H113 . 0.95(4) no
C120 H121 . 1.01(4) no
C120 H122 . 1.11(5) no
C120 H123 . 0.99(5) no
C130 H131 . 0.99(4) no
C130 H132 . 0.96(4) no
C130 H133 . 0.99(4) no
O500 H501 . 1.081(4) yes
O6 O101 . 2.679(3) yes
H600 O101 . 1.86(4) yes
O500 H501 . 1.081(4) yes
O500 O102 . 2.827(4) yes
H501 O102 . 1.755(4) yes
N1 H100 . 0.86(3) yes
N1 O6 2_555 2.928(4) yes
H100 O6 2_555 2.08(3) yes
O4 H400 . 0.78(4) yes
O4 O600 3_555 2.745(5) yes
H400 O600 3_555 2.00(4) yes
O2 H200 . 0.84(5) yes
O2 O102 4_555 2.640(3) yes
H200 O102 4_555 1.83(5) yes
O600 H602 . 1.081(5) yes
O600 O101 5_555 2.748(4) yes
H200 O102 6_555 1.83(5) yes

loop_
_geom_torsion_atom_site_label_1
_geom_torsion_atom_site_label_2
_geom_torsion_atom_site_label_3
_geom_torsion_atom_site_label_4
_geom_torsion
_geom_torsion_publ_flag
C1 C8 C2 02 3.4(4) yes
C1 C8 C2 C3 -176.9(3) yes
C1 C8 C9 C6 0.5(5) yes
C1 C8 C9 C5 177.9(3) yes
C8 C9 C6 C7 -20.1(4) yes
C8 C9 C6 O6 102.3(3) yes
C9 C6 C7 N1 52.7(3) yes
C1 N1 C7 C6 -65.4(3) yes
C100 N1 C7 C6 166.3(3) yes
O6 C6 C7 N1 -66.6(3) yes
C7 N1 C1 C8 43.9(4) yes
C7 N1 C100 C110 60.9(4) yes
C7 N1 C100 C120 -177.3(3) yes
C7 N1 C100 C130 -60.5(4) yes
N1 C1 C8 C9 -13.1(5) yes
N1 C1 C8 C2 166.7(3) yes
